data_4113188
loop_
_publ_author_name
'Matthew D. LoCoco'
'Xingwang Zhang'
'Richard F. Jordan'

_publ_section_title
;
 Chelate-Controlled Synthesis of Racemic ansa-Zirconocenes
;
_journal_name_full 'Journal of the American Chemical Society'
_journal_page_first 15231
_journal_page_last 15244
_journal_paper_doi 10.1021/ja046629+
_journal_volume 126
_journal_year 2004
_chemical_formula_moiety 'C25 H26 N2 Zr'
_chemical_formula_sum 'C25 H26 N2 Zr'
_chemical_formula_weight 445.70
_chemical_name_common '[Cp2]Zr{PhN(CH2)3NPh}'
_chemical_name_systematic
; 
 ? 
;
_space_group_IT_number 29
_symmetry_cell_setting orthorhombic
_symmetry_space_group_name_Hall 'P 2c -2ac'
_symmetry_space_group_name_H-M 'P c a 21'
_atom_sites_solution_hydrogens geom
_atom_sites_solution_primary direct
_atom_sites_solution_secondary difmap
_audit_creation_method SHELXL-97
_cell_angle_alpha 90.00
_cell_angle_beta 90.00
_cell_angle_gamma 90.00
_cell_formula_units_Z 4
_cell_length_a 17.627(3)
_cell_length_b 7.7849(12)
_cell_length_c 14.749(2)
_cell_measurement_reflns_used 13827
_cell_measurement_temperature 100(2)
_cell_measurement_theta_max 25.03
_cell_measurement_theta_min 2.31
_cell_volume 2023.9(5)
_computing_cell_refinement 'SAINT (Bruker AXS)'
_computing_data_collection 'SMART 5.624 (Bruker AXS)'
_computing_data_reduction 'SAINT (Bruker AXS)'
_computing_molecular_graphics 'shelxtl 5.1 (Bruker AXS)'
_computing_publication_material 'shelxtl 5.1 (Bruker AXS)'
_computing_structure_refinement 'SHELXL-97 (Sheldrick, 1997)'
_computing_structure_solution 'SHELXS-97 (Sheldrick, 1990)'
_diffrn_ambient_temperature 100(2)
_diffrn_detector_area_resol_mean 8.33
_diffrn_measured_fraction_theta_full 1.000
_diffrn_measured_fraction_theta_max 1.000
_diffrn_measurement_device_type 'Bruker SMART APEX'
_diffrn_measurement_method '\W scans'
_diffrn_radiation_monochromator graphite
_diffrn_radiation_source 'fine-focus sealed tube'
_diffrn_radiation_type MoK\a
_diffrn_radiation_wavelength 0.71073
_diffrn_reflns_av_R_equivalents 0.0332
_diffrn_reflns_av_sigmaI/netI 0.0247
_diffrn_reflns_limit_h_max 20
_diffrn_reflns_limit_h_min -20
_diffrn_reflns_limit_k_max 9
_diffrn_reflns_limit_k_min -9
_diffrn_reflns_limit_l_max 17
_diffrn_reflns_limit_l_min -17
_diffrn_reflns_number 13827
_diffrn_reflns_theta_full 25.03
_diffrn_reflns_theta_max 25.03
_diffrn_reflns_theta_min 2.31
_diffrn_standards_decay_% 0
_diffrn_standards_number 0
_exptl_absorpt_coefficient_mu 0.556
_exptl_absorpt_correction_T_max 0.980
_exptl_absorpt_correction_T_min 0.892
_exptl_absorpt_correction_type multi-scan
_exptl_absorpt_process_details
;
SADABS, SHELXTL (version 5.1) program library 
(G. Sheldrick, Bruker Analytical X-ray Systems, Madison, WI)
;
_exptl_crystal_colour Red
_exptl_crystal_density_diffrn 1.463
_exptl_crystal_density_meas 1.463
_exptl_crystal_description Fragment
_exptl_crystal_F_000 920
_exptl_crystal_size_max 0.2
_exptl_crystal_size_mid 0.15
_exptl_crystal_size_min 0.05
_refine_diff_density_max 0.543
_refine_diff_density_min -0.245
_refine_diff_density_rms 0.063
_refine_ls_abs_structure_details 'Flack H D (1983), Acta Cryst. A39, 876-881'
_refine_ls_abs_structure_Flack 0.04(3)
_refine_ls_extinction_method none
_refine_ls_goodness_of_fit_ref 1.146
_refine_ls_hydrogen_treatment mixed
_refine_ls_matrix_type full
_refine_ls_number_parameters 253
_refine_ls_number_reflns 3547
_refine_ls_number_restraints 1
_refine_ls_restrained_S_all 1.146
_refine_ls_R_factor_all 0.0267
_refine_ls_R_factor_gt 0.0265
_refine_ls_shift/su_max 0.003
_refine_ls_shift/su_mean 0.001
_refine_ls_structure_factor_coef Fsqd
_refine_ls_weighting_details 'calc w=1/[\s^2^(Fo^2^)+(0.0308P)^2^+1.0008P] where P=(Fo^2^+2Fc^2^)/3'
_refine_ls_weighting_scheme calc
_refine_ls_wR_factor_gt 0.0640
_refine_ls_wR_factor_ref 0.0642
_reflns_number_gt 3525
_reflns_number_total 3547
_reflns_threshold_expression >2sigma(I)
_cod_data_source_file ja0466292Bsi20040908_120750.cif
_cod_data_source_block matt05a
_cod_database_code 4113188

loop_
_symmetry_equiv_pos_as_xyz
'x, y, z'
'-x, -y, z+1/2'
'x+1/2, -y, z'
'-x+1/2, y, z+1/2'

loop_
_atom_site_label
_atom_site_type_symbol
_atom_site_fract_x
_atom_site_fract_y
_atom_site_fract_z
_atom_site_U_iso_or_equiv
_atom_site_adp_type
_atom_site_occupancy
_atom_site_symmetry_multiplicity
_atom_site_calc_flag
_atom_site_refinement_flags
C1 C 0.13174(15) 0.7396(4) 0.89701(18) 0.0181(6) Uani 1 1 d .
H1A H 0.1833 0.7677 0.9191 0.022 Uiso 1 1 calc R
H1B H 0.1146 0.6357 0.9299 0.022 Uiso 1 1 calc R
C2 C 0.07871(17) 0.8883(4) 0.9217(2) 0.0217(6) Uani 1 1 d .
H2A H 0.0598 0.8723 0.9843 0.026 Uiso 1 1 calc R
H2B H 0.1073 0.9977 0.9196 0.026 Uiso 1 1 calc R
C3 C 0.01188(18) 0.8984(3) 0.8571(2) 0.0202(6) Uani 1 1 d .
H3A H -0.0245 0.9849 0.8801 0.024 Uiso 1 1 calc R
H3B H 0.0302 0.9385 0.7972 0.024 Uiso 1 1 calc R
C4 C -0.09715(15) 0.7174(4) 0.89221(19) 0.0170(6) Uani 1 1 d .
C5 C -0.15396(16) 0.6065(3) 0.8603(2) 0.0202(6) Uani 1 1 d .
H5 H -0.1451 0.5411 0.8070 0.024 Uiso 1 1 calc R
C6 C -0.22261(18) 0.5903(4) 0.9049(2) 0.0251(7) Uani 1 1 d .
H6 H -0.2597 0.5133 0.8819 0.030 Uiso 1 1 calc R
C7 C -0.23824(17) 0.6850(4) 0.9828(2) 0.0280(7) Uani 1 1 d .
H7 H -0.2854 0.6736 1.0133 0.034 Uiso 1 1 calc R
C8 C -0.18295(17) 0.7966(4) 1.0146(2) 0.0266(7) Uani 1 1 d .
H8 H -0.1926 0.8630 1.0674 0.032 Uiso 1 1 calc R
C9 C -0.11359(15) 0.8129(4) 0.9705(2) 0.0207(6) Uani 1 1 d .
H9 H -0.0767 0.8900 0.9938 0.025 Uiso 1 1 calc R
C10 C 0.19858(12) 0.7657(3) 0.7530(3) 0.0186(5) Uani 1 1 d .
C11 C 0.23346(17) 0.9221(3) 0.77502(18) 0.0214(7) Uani 1 1 d .
H11 H 0.2179 0.9825 0.8278 0.026 Uiso 1 1 calc R
C12 C 0.29054(15) 0.9902(4) 0.7207(2) 0.0249(7) Uani 1 1 d .
H12 H 0.3134 1.0964 0.7369 0.030 Uiso 1 1 calc R
C13 C 0.31429(17) 0.9057(4) 0.6439(2) 0.0255(7) Uani 1 1 d .
H13 H 0.3511 0.9559 0.6052 0.031 Uiso 1 1 calc R
C14 C 0.28357(16) 0.7456(4) 0.6239(2) 0.0234(6) Uani 1 1 d .
H14 H 0.3012 0.6838 0.5725 0.028 Uiso 1 1 calc R
C15 C 0.22791(16) 0.6759(4) 0.67772(19) 0.0196(6) Uani 1 1 d .
H15 H 0.2088 0.5649 0.6639 0.023 Uiso 1 1 calc R
C16 C 0.06373(18) 0.3378(4) 0.8617(2) 0.0236(6) Uani 1 1 d .
H16 H 0.0895 0.3505 0.9218 0.028 Uiso 1 1 calc R
C17 C -0.01464(18) 0.3371(4) 0.8475(2) 0.0227(6) Uani 1 1 d .
H17 H -0.0541 0.3465 0.8959 0.027 Uiso 1 1 calc R
C18 C -0.02825(15) 0.2952(3) 0.7567(3) 0.0223(6) Uani 1 1 d .
H18 H -0.0787 0.2652 0.7301 0.027 Uiso 1 1 calc R
C19 C 0.04295(19) 0.2698(4) 0.7145(2) 0.0253(7) Uani 1 1 d .
H19 H 0.0509 0.2193 0.6529 0.030 Uiso 1 1 calc R
C20 C 0.09975(18) 0.2984(3) 0.7791(2) 0.0240(7) Uani 1 1 d .
H20 H 0.1550 0.2742 0.7709 0.029 Uiso 1 1 calc R
C21 C -0.01120(19) 0.5460(4) 0.5865(2) 0.0274(7) Uani 1 1 d .
H21 H -0.0278 0.4351 0.5587 0.033 Uiso 1 1 calc R
C22 C -0.05942(19) 0.6703(4) 0.6254(2) 0.0259(7) Uani 1 1 d .
H22 H -0.1159 0.6620 0.6297 0.031 Uiso 1 1 calc R
C23 C -0.01623(19) 0.8188(4) 0.6419(2) 0.0239(7) Uani 1 1 d .
H23 H -0.0369 0.9331 0.6607 0.029 Uiso 1 1 calc R
C24 C 0.05867(19) 0.7861(4) 0.6145(2) 0.0267(7) Uani 1 1 d .
H24 H 0.1002 0.8733 0.6104 0.032 Uiso 1 1 calc R
C25 C 0.06184(19) 0.6170(4) 0.5804(2) 0.0258(7) Uani 1 1 d .
H25 H 0.1058 0.5649 0.5476 0.031 Uiso 1 1 calc R
N1 N -0.02866(13) 0.7319(3) 0.84483(18) 0.0183(6) Uani 1 1 d .
N2 N 0.13662(12) 0.6981(3) 0.79960(16) 0.0170(5) Uani 1 1 d .
Zr1 Zr 0.034239(12) 0.58545(3) 0.74964(2) 0.01531(8) Uani 1 1 d .

loop_
_atom_site_aniso_label
_atom_site_aniso_U_11
_atom_site_aniso_U_22
_atom_site_aniso_U_33
_atom_site_aniso_U_23
_atom_site_aniso_U_13
_atom_site_aniso_U_12
C1 0.0203(13) 0.0189(14) 0.0151(14) -0.0001(12) -0.0012(11) -0.0040(11)
C2 0.0247(15) 0.0184(14) 0.0220(16) -0.0011(12) 0.0017(13) -0.0048(12)
C3 0.0240(15) 0.0132(14) 0.0235(16) -0.0002(12) 0.0017(13) -0.0009(12)
C4 0.0183(14) 0.0150(13) 0.0177(14) 0.0047(11) -0.0028(12) 0.0034(11)
C5 0.0232(14) 0.0149(13) 0.0225(15) -0.0002(12) -0.0018(12) 0.0010(11)
C6 0.0241(16) 0.0193(15) 0.0318(18) 0.0023(13) -0.0018(13) -0.0021(11)
C7 0.0230(17) 0.0355(16) 0.0257(19) 0.0036(13) 0.0078(14) 0.0007(13)
C8 0.0261(16) 0.0302(17) 0.0234(16) -0.0003(14) 0.0041(13) 0.0051(13)
C9 0.0217(14) 0.0201(14) 0.0204(14) -0.0012(12) -0.0017(12) 0.0013(11)
C10 0.0177(11) 0.0187(11) 0.0192(12) 0.0057(16) -0.0020(16) 0.0018(9)
C11 0.0264(15) 0.0206(14) 0.0174(19) -0.0018(11) -0.0022(10) 0.0016(11)
C12 0.0176(14) 0.0232(15) 0.0339(19) 0.0042(12) -0.0028(11) -0.0035(12)
C13 0.0196(15) 0.0331(17) 0.0237(16) 0.0074(13) 0.0012(12) -0.0026(12)
C14 0.0233(14) 0.0279(16) 0.0190(15) 0.0016(13) 0.0010(12) 0.0050(13)
C15 0.0239(15) 0.0161(13) 0.0188(14) -0.0009(12) -0.0025(12) 0.0019(12)
C16 0.0374(17) 0.0118(14) 0.0215(16) 0.0014(12) -0.0072(14) -0.0001(12)
C17 0.0320(16) 0.0128(14) 0.0233(16) 0.0032(12) 0.0054(13) 0.0005(12)
C18 0.0314(14) 0.0135(12) 0.0221(15) 0.0017(18) -0.0035(16) -0.0046(10)
C19 0.0448(19) 0.0112(14) 0.0199(14) -0.0005(12) 0.0045(13) -0.0016(13)
C20 0.0282(15) 0.0122(13) 0.0316(18) 0.0021(10) 0.0000(12) 0.0061(12)
C21 0.0403(18) 0.0244(16) 0.0176(15) 0.0009(13) -0.0112(14) -0.0002(14)
C22 0.0217(16) 0.0359(19) 0.0199(16) 0.0045(14) -0.0049(13) 0.0001(15)
C23 0.0327(17) 0.0235(17) 0.0154(15) 0.0028(14) -0.0074(13) 0.0092(15)
C24 0.0331(17) 0.0266(17) 0.0204(16) 0.0116(13) -0.0073(13) -0.0050(14)
C25 0.0299(17) 0.0318(17) 0.0157(15) 0.0030(13) -0.0020(13) 0.0113(14)
N1 0.0216(13) 0.0131(13) 0.0203(14) 0.0003(11) -0.0002(10) -0.0006(10)
N2 0.0185(11) 0.0152(12) 0.0173(12) -0.0013(10) 0.0002(10) 0.0003(9)
Zr1 0.01923(12) 0.01287(12) 0.01383(12) -0.00011(15) -0.00003(15) -0.00055(9)

loop_
_atom_type_symbol
_atom_type_description
_atom_type_scat_dispersion_real
_atom_type_scat_dispersion_imag
_atom_type_scat_source
C C 0.0033 0.0016 'International Tables Vol C Tables 4.2.6.8 and 6.1.1.4'
H H 0.0000 0.0000 'International Tables Vol C Tables 4.2.6.8 and 6.1.1.4'
N N 0.0061 0.0033 'International Tables Vol C Tables 4.2.6.8 and 6.1.1.4'
Zr Zr -2.9673 0.5597 'International Tables Vol C Tables 4.2.6.8 and 6.1.1.4'

loop_
_geom_angle_atom_site_label_1
_geom_angle_atom_site_label_2
_geom_angle_atom_site_label_3
_geom_angle
N2 C1 C2 115.6(2)
C3 C2 C1 111.3(2)
N1 C3 C2 113.8(2)
N1 C4 C5 119.9(3)
N1 C4 C9 123.1(3)
C5 C4 C9 117.0(3)
C6 C5 C4 121.4(3)
C5 C6 C7 121.1(3)
C8 C7 C6 118.1(3)
C7 C8 C9 121.1(3)
C8 C9 C4 121.2(3)
N2 C10 C11 123.9(3)
N2 C10 C15 119.2(2)
C11 C10 C15 116.9(3)
C12 C11 C10 121.0(3)
C13 C12 C11 120.8(3)
C12 C13 C14 119.1(3)
C15 C14 C13 120.6(3)
C14 C15 C10 121.4(3)
C17 C16 C20 108.3(3)
C17 C16 Zr1 73.08(17)
C20 C16 Zr1 72.58(16)
C16 C17 C18 108.3(3)
C16 C17 Zr1 75.47(17)
C18 C17 Zr1 72.19(17)
C17 C18 C19 107.6(3)
C17 C18 Zr1 75.84(16)
C19 C18 Zr1 73.68(16)
C20 C19 C18 108.2(3)
C20 C19 Zr1 75.42(17)
C18 C19 Zr1 73.65(16)
C19 C20 C16 107.5(3)
C19 C20 Zr1 72.52(17)
C16 C20 Zr1 75.65(16)
C25 C21 C22 108.0(3)
C25 C21 Zr1 74.06(17)
C22 C21 Zr1 73.96(18)
C23 C22 C21 108.0(3)
C23 C22 Zr1 74.83(18)
C21 C22 Zr1 74.00(18)
C24 C23 C22 108.1(3)
C24 C23 Zr1 74.00(17)
C22 C23 Zr1 73.34(18)
C23 C24 C25 108.0(3)
C23 C24 Zr1 74.30(18)
C25 C24 Zr1 73.46(18)
C21 C25 C24 108.0(3)
C21 C25 Zr1 74.03(18)
C24 C25 Zr1 74.58(18)
C4 N1 C3 115.0(2)
C4 N1 Zr1 137.5(2)
C3 N1 Zr1 107.28(18)
C10 N2 C1 116.3(2)
C10 N2 Zr1 130.3(2)
C1 N2 Zr1 112.12(16)
N1 Zr1 N2 89.57(9)
N1 Zr1 C18 103.09(11)
N2 Zr1 C18 136.36(9)
N1 Zr1 C19 133.89(10)
N2 Zr1 C19 114.84(10)
C18 Zr1 C19 32.67(10)
N1 Zr1 C20 126.48(10)
N2 Zr1 C20 85.33(9)
C18 Zr1 C20 53.47(10)
C19 Zr1 C20 32.05(10)
N1 Zr1 C22 89.89(10)
N2 Zr1 C22 133.41(10)
C18 Zr1 C22 88.79(11)
C19 Zr1 C22 98.28(11)
C20 Zr1 C22 129.86(10)
N1 Zr1 C21 121.61(10)
N2 Zr1 C21 129.71(10)
C18 Zr1 C21 78.10(12)
C19 Zr1 C21 72.99(10)
C20 Zr1 C21 101.34(10)
C22 Zr1 C21 32.04(10)
N1 Zr1 C25 133.98(10)
N2 Zr1 C25 97.85(10)
C18 Zr1 C25 102.14(12)
C19 Zr1 C25 83.16(10)
C20 Zr1 C25 99.45(10)
C22 Zr1 C25 52.92(10)
C21 Zr1 C25 31.90(11)
N1 Zr1 C17 81.78(9)
N2 Zr1 C17 113.53(10)
C18 Zr1 C17 31.97(12)
C19 Zr1 C17 53.11(10)
C20 Zr1 C17 52.82(10)
C22 Zr1 C17 112.46(11)
C21 Zr1 C17 109.54(10)
C25 Zr1 C17 133.40(11)
N1 Zr1 C24 105.91(10)
N2 Zr1 C24 82.91(9)
C18 Zr1 C24 130.67(12)
C19 Zr1 C24 115.07(11)
C20 Zr1 C24 126.05(10)
C22 Zr1 C24 52.72(11)
C21 Zr1 C24 52.76(11)
C25 Zr1 C24 31.95(10)
C17 Zr1 C24 162.26(10)
N1 Zr1 C23 81.28(10)
N2 Zr1 C23 102.44(10)
C18 Zr1 C23 120.56(11)
C19 Zr1 C23 125.69(11)
C20 Zr1 C23 151.61(10)
C22 Zr1 C23 31.83(11)
C21 Zr1 C23 52.74(10)
C25 Zr1 C23 52.73(10)
C17 Zr1 C23 139.88(10)
C24 Zr1 C23 31.70(11)
N1 Zr1 C16 94.73(10)
N2 Zr1 C16 85.17(9)
C18 Zr1 C16 52.66(11)
C19 Zr1 C16 52.63(10)
C20 Zr1 C16 31.77(10)
C22 Zr1 C16 141.24(11)
C21 Zr1 C16 125.04(10)
C25 Zr1 C16 131.03(10)
C17 Zr1 C16 31.45(10)
C24 Zr1 C16 155.99(10)
C23 Zr1 C16 171.32(11)

loop_
_geom_bond_atom_site_label_1
_geom_bond_atom_site_label_2
_geom_bond_distance
C1 N2 1.475(4)
C1 C2 1.532(4)
C2 C3 1.517(4)
C3 N1 1.491(4)
C4 N1 1.400(4)
C4 C5 1.403(4)
C4 C9 1.404(4)
C5 C6 1.383(4)
C6 C7 1.393(5)
C7 C8 1.387(4)
C8 C9 1.390(4)
C10 N2 1.394(4)
C10 C11 1.402(4)
C10 C15 1.410(5)
C11 C12 1.391(4)
C12 C13 1.375(4)
C13 C14 1.391(4)
C14 C15 1.374(4)
C16 C17 1.397(4)
C16 C20 1.409(4)
C16 Zr1 2.592(3)
C17 C18 1.399(5)
C17 Zr1 2.562(3)
C18 C19 1.415(5)
C18 Zr1 2.516(2)
C19 C20 1.400(4)
C19 Zr1 2.516(3)
C20 Zr1 2.553(3)
C21 C25 1.404(5)
C21 C22 1.410(5)
C21 Zr1 2.554(3)
C22 C23 1.406(5)
C22 Zr1 2.554(3)
C23 C24 1.404(5)
C23 Zr1 2.573(3)
C24 C25 1.410(5)
C24 Zr1 2.569(3)
C25 Zr1 2.554(3)
N1 Zr1 2.122(3)
N2 Zr1 2.137(2)

loop_
_geom_torsion_atom_site_label_1
_geom_torsion_atom_site_label_2
_geom_torsion_atom_site_label_3
_geom_torsion_atom_site_label_4
_geom_torsion
N2 C1 C2 C3 31.9(3)
C1 C2 C3 N1 50.7(3)
N1 C4 C5 C6 -179.3(3)
C9 C4 C5 C6 -0.9(4)
C4 C5 C6 C7 0.6(5)
C5 C6 C7 C8 0.1(5)
C6 C7 C8 C9 -0.5(5)
C7 C8 C9 C4 0.2(4)
N1 C4 C9 C8 178.9(3)
C5 C4 C9 C8 0.5(4)
N2 C10 C11 C12 -173.9(3)
C15 C10 C11 C12 4.5(4)
C10 C11 C12 C13 0.0(4)
C11 C12 C13 C14 -3.8(4)
C12 C13 C14 C15 2.8(4)
C13 C14 C15 C10 1.9(4)
N2 C10 C15 C14 173.1(3)
C11 C10 C15 C14 -5.5(4)
C20 C16 C17 C18 0.8(3)
Zr1 C16 C17 C18 65.3(2)
C20 C16 C17 Zr1 -64.5(2)
C16 C17 C18 C19 0.0(3)
Zr1 C17 C18 C19 67.4(2)
C16 C17 C18 Zr1 -67.4(2)
C17 C18 C19 C20 -0.8(3)
Zr1 C18 C19 C20 68.1(2)
C17 C18 C19 Zr1 -68.89(19)
C18 C19 C20 C16 1.2(3)
Zr1 C19 C20 C16 68.2(2)
C18 C19 C20 Zr1 -66.9(2)
C17 C16 C20 C19 -1.2(3)
Zr1 C16 C20 C19 -66.0(2)
C17 C16 C20 Zr1 64.8(2)
C25 C21 C22 C23 0.9(4)
Zr1 C21 C22 C23 67.7(2)
C25 C21 C22 Zr1 -66.8(2)
C21 C22 C23 C24 -0.8(3)
Zr1 C22 C23 C24 66.4(2)
C21 C22 C23 Zr1 -67.2(2)
C22 C23 C24 C25 0.3(3)
Zr1 C23 C24 C25 66.3(2)
C22 C23 C24 Zr1 -66.0(2)
C22 C21 C25 C24 -0.7(3)
Zr1 C21 C25 C24 -67.5(2)
C22 C21 C25 Zr1 66.7(2)
C23 C24 C25 C21 0.2(3)
Zr1 C24 C25 C21 67.1(2)
C23 C24 C25 Zr1 -66.8(2)
C5 C4 N1 C3 154.1(3)
C9 C4 N1 C3 -24.2(4)
C5 C4 N1 Zr1 -20.9(4)
C9 C4 N1 Zr1 160.8(2)
C2 C3 N1 C4 102.6(3)
C2 C3 N1 Zr1 -80.9(3)
C11 C10 N2 C1 -31.1(4)
C15 C10 N2 C1 150.5(3)
C11 C10 N2 Zr1 134.7(3)
C15 C10 N2 Zr1 -43.7(3)
C2 C1 N2 C10 98.4(3)
C2 C1 N2 Zr1 -69.9(3)
C4 N1 Zr1 N2 -151.8(3)
C3 N1 Zr1 N2 33.01(19)
C4 N1 Zr1 C18 -13.9(3)
C3 N1 Zr1 C18 170.86(19)
C4 N1 Zr1 C19 -26.6(3)
C3 N1 Zr1 C19 158.18(18)
C4 N1 Zr1 C20 -67.9(3)
C3 N1 Zr1 C20 116.88(19)
C4 N1 Zr1 C22 74.8(3)
C3 N1 Zr1 C22 -100.40(19)
C4 N1 Zr1 C21 70.0(3)
C3 N1 Zr1 C21 -105.20(19)
C4 N1 Zr1 C25 107.7(3)
C3 N1 Zr1 C25 -67.5(2)
C4 N1 Zr1 C17 -37.9(3)
C3 N1 Zr1 C17 146.9(2)
C4 N1 Zr1 C24 125.7(3)
C3 N1 Zr1 C24 -49.5(2)
C4 N1 Zr1 C23 105.6(3)
C3 N1 Zr1 C23 -69.6(2)
C4 N1 Zr1 C16 -66.7(3)
C3 N1 Zr1 C16 118.13(19)
C10 N2 Zr1 N1 -134.8(2)
C1 N2 Zr1 N1 31.47(18)
C10 N2 Zr1 C18 116.5(2)
C1 N2 Zr1 C18 -77.2(2)
C10 N2 Zr1 C19 85.7(2)
C1 N2 Zr1 C19 -108.05(18)
C10 N2 Zr1 C20 98.5(2)
C1 N2 Zr1 C20 -95.19(18)
C10 N2 Zr1 C22 -45.4(3)
C1 N2 Zr1 C22 120.92(19)
C10 N2 Zr1 C21 -2.3(3)
C1 N2 Zr1 C21 163.94(17)
C10 N2 Zr1 C25 -0.4(2)
C1 N2 Zr1 C25 165.89(18)
C10 N2 Zr1 C17 144.4(2)
C1 N2 Zr1 C17 -49.37(19)
C10 N2 Zr1 C24 -28.7(2)
C1 N2 Zr1 C24 137.57(19)
C10 N2 Zr1 C23 -53.8(2)
C1 N2 Zr1 C23 112.45(18)
C10 N2 Zr1 C16 130.4(2)
C1 N2 Zr1 C16 -63.31(18)
C17 C18 Zr1 N1 -49.47(18)
C19 C18 Zr1 N1 -163.0(2)
C17 C18 Zr1 N2 54.0(2)
C19 C18 Zr1 N2 -59.5(3)
C17 C18 Zr1 C19 113.5(3)
C17 C18 Zr1 C20 76.49(19)
C19 C18 Zr1 C20 -36.99(18)
C17 C18 Zr1 C22 -139.08(18)
C19 C18 Zr1 C22 107.4(2)
C17 C18 Zr1 C21 -169.54(19)
C19 C18 Zr1 C21 77.0(2)
C17 C18 Zr1 C25 169.34(17)
C19 C18 Zr1 C25 55.9(2)
C19 C18 Zr1 C17 -113.5(3)
C17 C18 Zr1 C24 -174.30(17)
C19 C18 Zr1 C24 72.2(2)
C17 C18 Zr1 C23 -136.99(17)
C19 C18 Zr1 C23 109.5(2)
C17 C18 Zr1 C16 36.46(17)
C19 C18 Zr1 C16 -77.0(2)
C20 C19 Zr1 N1 -91.0(2)
C18 C19 Zr1 N1 23.3(3)
C20 C19 Zr1 N2 24.7(2)
C18 C19 Zr1 N2 139.1(2)
C20 C19 Zr1 C18 -114.4(3)
C18 C19 Zr1 C20 114.4(3)
C20 C19 Zr1 C22 171.08(18)
C18 C19 Zr1 C22 -74.5(2)
C20 C19 Zr1 C21 151.2(2)
C18 C19 Zr1 C21 -94.4(2)
C20 C19 Zr1 C25 120.21(19)
C18 C19 Zr1 C25 -125.4(2)
C20 C19 Zr1 C17 -77.0(2)
C18 C19 Zr1 C17 37.4(2)
C20 C19 Zr1 C24 118.51(19)
C18 C19 Zr1 C24 -127.1(2)
C20 C19 Zr1 C23 153.36(17)
C18 C19 Zr1 C23 -92.3(2)
C20 C19 Zr1 C16 -37.24(17)
C18 C19 Zr1 C16 77.1(2)
C19 C20 Zr1 N1 116.36(18)
C16 C20 Zr1 N1 2.4(2)
C19 C20 Zr1 N2 -157.64(19)
C16 C20 Zr1 N2 88.37(18)
C19 C20 Zr1 C18 37.7(2)
C16 C20 Zr1 C18 -76.3(2)
C16 C20 Zr1 C19 -114.0(3)
C19 C20 Zr1 C22 -11.5(2)
C16 C20 Zr1 C22 -125.53(19)
C19 C20 Zr1 C21 -28.0(2)
C16 C20 Zr1 C21 -142.04(18)
C19 C20 Zr1 C25 -60.44(19)
C16 C20 Zr1 C25 -174.43(18)
C19 C20 Zr1 C17 78.0(2)
C16 C20 Zr1 C17 -36.02(17)
C19 C20 Zr1 C24 -79.9(2)
C16 C20 Zr1 C24 166.09(17)
C19 C20 Zr1 C23 -50.0(3)
C16 C20 Zr1 C23 -164.0(2)
C19 C20 Zr1 C16 114.0(3)
C23 C22 Zr1 N1 73.5(2)
C21 C22 Zr1 N1 -172.3(2)
C23 C22 Zr1 N2 -15.8(3)
C21 C22 Zr1 N2 98.4(2)
C23 C22 Zr1 C18 176.6(2)
C21 C22 Zr1 C18 -69.2(2)
C23 C22 Zr1 C19 -152.06(19)
C21 C22 Zr1 C19 -37.8(2)
C23 C22 Zr1 C20 -145.90(18)
C21 C22 Zr1 C20 -31.7(2)
C23 C22 Zr1 C21 -114.2(3)
C23 C22 Zr1 C25 -77.2(2)
C21 C22 Zr1 C25 37.0(2)
C23 C22 Zr1 C17 154.55(18)
C21 C22 Zr1 C17 -91.2(2)
C23 C22 Zr1 C24 -36.76(19)
C21 C22 Zr1 C24 77.5(2)
C21 C22 Zr1 C23 114.2(3)
C23 C22 Zr1 C16 170.92(18)
C21 C22 Zr1 C16 -74.9(3)
C25 C21 Zr1 N1 123.65(19)
C22 C21 Zr1 N1 9.1(2)
C25 C21 Zr1 N2 3.7(2)
C22 C21 Zr1 N2 -110.9(2)
C25 C21 Zr1 C18 -138.2(2)
C22 C21 Zr1 C18 107.2(2)
C25 C21 Zr1 C19 -104.8(2)
C22 C21 Zr1 C19 140.6(2)
C25 C21 Zr1 C20 -89.7(2)
C22 C21 Zr1 C20 155.72(19)
C25 C21 Zr1 C22 114.6(3)
C22 C21 Zr1 C25 -114.6(3)
C25 C21 Zr1 C17 -144.04(18)
C22 C21 Zr1 C17 101.4(2)
C25 C21 Zr1 C24 37.29(18)
C22 C21 Zr1 C24 -77.3(2)
C25 C21 Zr1 C23 77.4(2)
C22 C21 Zr1 C23 -37.18(19)
C25 C21 Zr1 C16 -112.99(19)
C22 C21 Zr1 C16 132.42(19)
C21 C25 Zr1 N1 -80.1(2)
C24 C25 Zr1 N1 34.2(2)
C21 C25 Zr1 N2 -177.15(18)
C24 C25 Zr1 N2 -62.84(19)
C21 C25 Zr1 C18 41.9(2)
C24 C25 Zr1 C18 156.18(18)
C21 C25 Zr1 C19 68.6(2)
C24 C25 Zr1 C19 -177.1(2)
C21 C25 Zr1 C20 96.31(19)
C24 C25 Zr1 C20 -149.37(19)
C21 C25 Zr1 C22 -37.21(19)
C24 C25 Zr1 C22 77.1(2)
C24 C25 Zr1 C21 114.3(3)
C21 C25 Zr1 C17 49.6(2)
C24 C25 Zr1 C17 163.93(18)
C21 C25 Zr1 C24 -114.3(3)
C21 C25 Zr1 C23 -77.5(2)
C24 C25 Zr1 C23 36.85(19)
C21 C25 Zr1 C16 92.4(2)
C24 C25 Zr1 C16 -153.25(17)
C16 C17 Zr1 N1 -113.31(19)
C18 C17 Zr1 N1 131.58(18)
C16 C17 Zr1 N2 -27.4(2)
C18 C17 Zr1 N2 -142.49(16)
C16 C17 Zr1 C18 115.1(3)
C16 C17 Zr1 C19 76.86(19)
C18 C17 Zr1 C19 -38.24(17)
C16 C17 Zr1 C20 36.39(17)
C18 C17 Zr1 C20 -78.71(18)
C16 C17 Zr1 C22 160.23(18)
C18 C17 Zr1 C22 45.1(2)
C16 C17 Zr1 C21 125.98(18)
C18 C17 Zr1 C21 10.9(2)
C16 C17 Zr1 C25 100.7(2)
C18 C17 Zr1 C25 -14.4(2)
C16 C17 Zr1 C24 129.4(3)
C18 C17 Zr1 C24 14.3(4)
C16 C17 Zr1 C23 -179.18(17)
C18 C17 Zr1 C23 65.7(2)
C18 C17 Zr1 C16 -115.1(3)
C23 C24 Zr1 N1 -40.4(2)
C25 C24 Zr1 N1 -155.12(18)
C23 C24 Zr1 N2 -127.9(2)
C25 C24 Zr1 N2 117.4(2)
C23 C24 Zr1 C18 83.4(2)
C25 C24 Zr1 C18 -31.4(2)
C23 C24 Zr1 C19 117.9(2)
C25 C24 Zr1 C19 3.2(2)
C23 C24 Zr1 C20 153.16(18)
C25 C24 Zr1 C20 38.4(2)
C23 C24 Zr1 C22 36.92(19)
C25 C24 Zr1 C22 -77.8(2)
C23 C24 Zr1 C21 77.5(2)
C25 C24 Zr1 C21 -37.23(19)
C23 C24 Zr1 C25 114.7(3)
C23 C24 Zr1 C17 73.4(4)
C25 C24 Zr1 C17 -41.3(4)
C25 C24 Zr1 C23 -114.7(3)
C23 C24 Zr1 C16 171.3(2)
C25 C24 Zr1 C16 56.6(3)
C24 C23 Zr1 N1 140.9(2)
C22 C23 Zr1 N1 -104.1(2)
C24 C23 Zr1 N2 53.3(2)
C22 C23 Zr1 N2 168.30(19)
C24 C23 Zr1 C18 -119.0(2)
C22 C23 Zr1 C18 -4.0(2)
C24 C23 Zr1 C19 -80.2(2)
C22 C23 Zr1 C19 34.8(2)
C24 C23 Zr1 C20 -50.2(3)
C22 C23 Zr1 C20 64.8(3)
C24 C23 Zr1 C22 -115.0(3)
C24 C23 Zr1 C21 -77.6(2)
C22 C23 Zr1 C21 37.44(19)
C24 C23 Zr1 C25 -37.16(19)
C22 C23 Zr1 C25 77.8(2)
C24 C23 Zr1 C17 -153.06(18)
C22 C23 Zr1 C17 -38.1(3)
C22 C23 Zr1 C24 115.0(3)
C17 C16 Zr1 N1 65.79(18)
C20 C16 Zr1 N1 -178.09(18)
C17 C16 Zr1 N2 154.96(18)
C20 C16 Zr1 N2 -88.92(18)
C17 C16 Zr1 C18 -37.08(18)
C20 C16 Zr1 C18 79.0(2)
C17 C16 Zr1 C19 -78.5(2)
C20 C16 Zr1 C19 37.60(17)
C17 C16 Zr1 C20 -116.1(3)
C17 C16 Zr1 C22 -29.9(3)
C20 C16 Zr1 C22 86.2(2)
C17 C16 Zr1 C21 -68.7(2)
C20 C16 Zr1 C21 47.4(2)
C17 C16 Zr1 C25 -108.8(2)
C20 C16 Zr1 C25 7.3(2)
C20 C16 Zr1 C17 116.1(3)
C17 C16 Zr1 C24 -144.7(2)
C20 C16 Zr1 C24 -28.5(3)
